data_2000375
loop_
_publ_author_name
'Chiaroni, A.'
'Langlois, N.'
'Riche, C.'
'Snatzke, G.'

_publ_section_title
;Structure of
 (2<i>S</i>,5<i>S</i>)-2-hydroxymethyl-5-methoxy-<i>N</i>-<i>o</i>-nitrobenzoylpyrrolidine
;
_journal_issue 12
_journal_name_full 'Acta Crystallographica Section C'
_journal_page_first 2194
_journal_page_last 2196
_journal_paper_doi 10.1107/S0108270192003664
_journal_volume 48
_journal_year 1992
_chemical_formula_sum 'C13 H16 N2 O5'
_chemical_formula_weight 280.3
_symmetry_cell_setting monoclinic
_symmetry_space_group_name_H-M 'P 1 21 1'
_cell_angle_alpha 90
_cell_angle_beta 104.65(2)
_cell_angle_gamma 90
_cell_formula_units_Z 2
_cell_length_a 10.307(3)
_cell_length_b 9.364(3)
_cell_length_c 7.394(2)
_cell_volume 690.4(4)
_diffrn_radiation_type Cu
_diffrn_radiation_wavelength 1.5418
_exptl_absorpt_coefficient_mu 0.79
_exptl_crystal_density_diffrn 1.35
_exptl_crystal_F_000 296
_cod_data_source_file pa0277.cif
_cod_data_source_block pa0277a
_cod_original_cell_volume 690.5
_cod_original_sg_symbol_H-M 'P 21'
_cod_database_code 2000375

loop_
_atom_site_label
_atom_site_fract_x
_atom_site_fract_y
_atom_site_fract_z
_atom_site_U_iso_or_equiv
N1 .2945(2) .6008(3) .5333(3) .0400(10)
C5 .3624(3) .5465(4) .7179(4) .047(2)
C4 .5039(3) .6062(6) .7457(5) .066(4)
C3 .5267(4) .5913(6) .5496(6) .072(4)
C2 .3904(3) .6223(4) .4155(4) .053(3)
C6 .3614(4) .5256(6) .2453(5) .070(4)
O7 .2489(4) .5678(6) .1031(4) .098(4)
O8 .3733(3) .3975(3) .7175(4) .073(3)
C9 .2571(6) .3241(6) .7175(9) .094(6)
C1' .0933(3) .6764(4) .6305(4) .038(2)
C2' .1017(3) .78380(10) .7633(4) .039(2)
C3' .0104(4) .7951(4) .8719(5) .054(3)
C4' -.0898(3) .6934(5) .8509(5) .060(3)
C5' -.0975(3) .5839(5) .7282(6) .057(3)
C6' -.0075(3) .5755(4) .6176(5) .051(2)
C7' .1771(3) .6703(4) .4908(4) .044(2)
O8' .1283(3) .7221(4) .3360(3) .073(3)
N9' .2089(3) .8895(4) .7925(4) .051(2)
O1O' .2809(3) .8926(4) .6870(5) .089(3)
O11' .2225(4) .9727(6) .9196(7) .118(5)
H5 .311 .575 .822 .051
H4A .509 .717 .789 .069
H4B .576 .544 .847 .069
H3A .559 .484 .528 .076
H3B .601 .667 .530 .076
H2 .385 .728 .356 .056
H6A .344 .419 .289 .075
H6B .448 .525 .188 .075
H7 .209(5) .621(8) .202(9) .100
H9A .276 .211 .717 .098
H9B .180 .352 .594 .098
H9C .225 .352 .841 .098
H3' .017 .881 .971 .057
H4' -.163 .701 .933 .063
H5' -.174 .503 .717 .062
H6' -.016 .489 .519 .054

loop_
_geom_bond_atom_site_label_1
_geom_bond_atom_site_label_2
_geom_bond_distance
N1 C5 1.459(4)
N1 C2 1.487(4)
N1 C7' 1.339(4)
C5 C4 1.526(5)
C5 O8 1.399(5)
C3 C4 1.533(6)
C3 C2 1.528(5)
C2 C6 1.518(5)
C6 O7 1.411(5)
O8 C9 1.381(7)
C1' C2' 1.393(4)
C1' C6' 1.390(5)
C1' C7' 1.506(4)
C2' C3' 1.388(5)
C2' N9' 1.458(4)
C3' C4' 1.384(6)
C4' C5' 1.358(6)
C5' C6' 1.385(5)
C7' O8' 1.228(4)
N9' O1O' 1.206(5)
N9' O11' 1.201(6)
